data_7155825
loop_
_publ_author_name
'Koeller, Sylvain'
'Lescure, Marie-Helene'
'Davies, Clotilde'
'Desvergne, Jean-Pierre'
'massip, St\'ephane'
'Bibal, Brigitte'

_publ_section_title
;
 Insight into the Deprotonation at the Half-Equivalence for
 (Thio)Amido-Benzimidazoles in the Presence of Anions
;
_journal_name_full 'Org. Biomol. Chem.'
_journal_paper_doi 10.1039/C7OB01704A
_journal_year 2017
_chemical_formula_sum 'C53 H65 F12 N7 O S2'
_chemical_formula_weight 1108.24
_chemical_name_systematic
; 
 ? 
;
_space_group_IT_number 5
_symmetry_cell_setting monoclinic
_symmetry_Int_Tables_number 5
_symmetry_space_group_name_Hall 'C 2y'
_symmetry_space_group_name_H-M 'C 1 2 1'
_atom_sites_solution_hydrogens geom
_atom_sites_solution_primary direct
_atom_sites_solution_secondary difmap
_audit_creation_method SHELXL-97
_audit_update_record
;
2017-04-25 deposited with the CCDC.
2017-08-14 downloaded from the CCDC.
;
_cell_angle_alpha 90.00
_cell_angle_beta 108.296(3)
_cell_angle_gamma 90.00
_cell_formula_units_Z 4
_cell_length_a 30.8271(17)
_cell_length_b 8.5867(4)
_cell_length_c 22.1213(16)
_cell_measurement_reflns_used 4652
_cell_measurement_temperature 293(2)
_cell_measurement_theta_max 68.22
_cell_measurement_theta_min 6.53
_cell_volume 5559.6(6)
_computing_cell_refinement 'CrystalClear Expert 2.1 43b(Rigaku, 2013)'
_computing_data_collection 'CrystalClear Expert 2.1 43b(Rigaku, 2013)'
_computing_data_reduction 'CrystalClear Expert 2.1 43b(Rigaku, 2013)'
_computing_structure_refinement 'SHELXL (Sheldrick, 2008)'
_computing_structure_solution 'SHELXS (Sheldrick, 2008)'
_diffrn_ambient_temperature 293(2)
_diffrn_measured_fraction_theta_full 0.960
_diffrn_measured_fraction_theta_max 0.960
_diffrn_measurement_device_type 'Rigaku RAXIS Rapid'
_diffrn_measurement_method \w-scans
_diffrn_radiation_monochromator confocal
_diffrn_radiation_source 'micro-focus rotating anode'
_diffrn_radiation_type CuK\a
_diffrn_radiation_wavelength 1.54187
_diffrn_reflns_av_R_equivalents 0.0465
_diffrn_reflns_av_sigmaI/netI 0.0721
_diffrn_reflns_limit_h_max 36
_diffrn_reflns_limit_h_min -36
_diffrn_reflns_limit_k_max 10
_diffrn_reflns_limit_k_min -9
_diffrn_reflns_limit_l_max 26
_diffrn_reflns_limit_l_min -20
_diffrn_reflns_number 12807
_diffrn_reflns_theta_full 68.22
_diffrn_reflns_theta_max 68.22
_diffrn_reflns_theta_min 6.53
_exptl_absorpt_coefficient_mu 1.600
_exptl_absorpt_correction_T_max 0.9687
_exptl_absorpt_correction_T_min 0.8312
_exptl_absorpt_correction_type multi-scan
_exptl_absorpt_process_details 'CrystalClear Expert 2.1 43b(Rigaku, 2013)'
_exptl_crystal_colour yellow
_exptl_crystal_density_diffrn 1.324
_exptl_crystal_density_method 'not measured'
_exptl_crystal_description plate
_exptl_crystal_F_000 2320
_exptl_crystal_size_max 0.12
_exptl_crystal_size_mid 0.08
_exptl_crystal_size_min 0.02
_platon_squeeze_details
;
The unit cell contains a molecule of methanol which 
has been treated as a diffuse contribution to the overall scatering 
without specific atom positions by SQUEEZE/PLATON.
;
_refine_diff_density_max 0.270
_refine_diff_density_min -0.232
_refine_diff_density_rms 0.052
_refine_ls_extinction_method none
_refine_ls_goodness_of_fit_ref 1.046
_refine_ls_hydrogen_treatment mixed
_refine_ls_matrix_type full
_refine_ls_number_parameters 692
_refine_ls_number_reflns 7503
_refine_ls_number_restraints 30
_refine_ls_restrained_S_all 1.052
_refine_ls_R_factor_all 0.1022
_refine_ls_R_factor_gt 0.0703
_refine_ls_shift/su_max 0.000
_refine_ls_shift/su_mean 0.000
_refine_ls_structure_factor_coef Fsqd
_refine_ls_weighting_details 'calc w=1/[\s^2^(Fo^2^)+(0.0812P)^2^+1.0320P] where P=(Fo^2^+2Fc^2^)/3'
_refine_ls_weighting_scheme calc
_refine_ls_wR_factor_gt 0.1652
_refine_ls_wR_factor_ref 0.1751
_reflns_number_gt 4652
_reflns_number_total 7503
_reflns_threshold_expression >2sigma(I)
_cod_data_source_file c7ob01704a2.cif
_cod_data_source_block 2sk100nbu4_sq
_cod_original_sg_symbol_H-M C2
_cod_database_code 7155825

loop_
_symmetry_equiv_pos_as_xyz
'x, y, z'
'-x, y, -z'
'x+1/2, y+1/2, z'
'-x+1/2, y+1/2, -z'

loop_
_atom_site_label
_atom_site_type_symbol
_atom_site_fract_x
_atom_site_fract_y
_atom_site_fract_z
_atom_site_U_iso_or_equiv
_atom_site_adp_type
_atom_site_occupancy
_atom_site_symmetry_multiplicity
_atom_site_calc_flag
_atom_site_refinement_flags
_atom_site_disorder_assembly
_atom_site_disorder_group
C1 C 0.6019(2) 0.0557(9) 0.5128(3) 0.071(2) Uani 1 1 d . . .
H1 H 0.5954 0.0210 0.5488 0.085 Uiso 1 1 calc R . .
C2 C 0.64439(19) 0.0351(10) 0.5076(3) 0.073(2) Uani 1 1 d . . .
C3 C 0.65343(19) 0.0898(10) 0.4530(3) 0.073(2) Uani 1 1 d . . .
C4 C 0.62141(17) 0.1654(9) 0.4045(3) 0.071(2) Uani 1 1 d . . .
H4 H 0.6283 0.2042 0.3694 0.085 Uiso 1 1 calc R . .
C5 C 0.57709(16) 0.1815(9) 0.4108(2) 0.0602(17) Uani 1 1 d . . .
C6 C 0.56781(17) 0.1300(8) 0.4632(3) 0.0590(17) Uani 1 1 d . . .
C7 C 0.6809(2) -0.0434(13) 0.5590(3) 0.098(3) Uani 1 1 d . . .
H7A H 0.6700 -0.0642 0.5944 0.148 Uiso 1 1 calc R . .
H7B H 0.7072 0.0230 0.5726 0.148 Uiso 1 1 calc R . .
H7C H 0.6890 -0.1396 0.5433 0.148 Uiso 1 1 calc R . .
C8 C 0.7018(2) 0.0710(13) 0.4487(3) 0.101(3) Uani 1 1 d . . .
H8A H 0.7212 0.0253 0.4873 0.151 Uiso 1 1 calc R . .
H8B H 0.7136 0.1712 0.4426 0.151 Uiso 1 1 calc R . .
H8C H 0.7009 0.0047 0.4134 0.151 Uiso 1 1 calc R . .
N9 N 0.53743(14) 0.2474(7) 0.3714(2) 0.0566(14) Uani 1 1 d . . .
C10 C 0.50502(16) 0.2364(8) 0.4011(2) 0.0539(15) Uani 1 1 d . . .
N11 N 0.52276(14) 0.1657(7) 0.4570(2) 0.0642(16) Uani 1 1 d . . .
H11 H 0.5088 0.1458 0.4842 0.077 Uiso 0.50 1 calc PR . .
N12 N 0.46121(13) 0.2839(7) 0.38135(19) 0.0572(13) Uani 1 1 d . . .
C13 C 0.44214(18) 0.3441(8) 0.3251(3) 0.0640(18) Uani 1 1 d . . .
S14 S 0.46450(5) 0.3818(3) 0.26704(7) 0.0779(6) Uani 1 1 d . . .
C15 C 0.39323(18) 0.3885(9) 0.3123(3) 0.0661(17) Uani 1 1 d . . .
C16 C 0.3648(2) 0.4278(10) 0.2533(3) 0.084(2) Uani 1 1 d . . .
H16 H 0.3758 0.4240 0.2187 0.101 Uiso 1 1 calc R . .
C17 C 0.3194(2) 0.4739(13) 0.2436(4) 0.102(3) Uani 1 1 d D A .
C18 C 0.3030(2) 0.4756(11) 0.2940(4) 0.094(3) Uani 1 1 d . . .
H18 H 0.2726 0.5030 0.2872 0.112 Uiso 1 1 calc R . .
C19 C 0.3292(2) 0.4390(8) 0.3530(4) 0.0731(19) Uani 1 1 d . . .
C20 C 0.37404(17) 0.3905(10) 0.3618(3) 0.0741(19) Uani 1 1 d . . .
H20 H 0.3918 0.3584 0.4021 0.089 Uiso 1 1 calc R . .
C21 C 0.2895(3) 0.5191(16) 0.1768(5) 0.146(5) Uani 1 1 d D . .
F22 F 0.2707(6) 0.3926(17) 0.1446(9) 0.266(18) Uani 0.65(2) 1 d PD A 1
F23 F 0.3147(4) 0.589(3) 0.1437(7) 0.210(11) Uani 0.65(2) 1 d PD A 1
F24 F 0.2575(4) 0.6143(15) 0.1763(6) 0.128(5) Uani 0.65(2) 1 d PD A 1
F22' F 0.2495(6) 0.456(5) 0.1698(12) 0.33(4) Uani 0.35(2) 1 d PD A -1
F23' F 0.3048(6) 0.469(2) 0.1314(7) 0.095(7) Uani 0.35(2) 1 d PD A -1
F24' F 0.2826(14) 0.676(2) 0.1620(11) 0.23(2) Uani 0.35(2) 1 d PD A -1
C25 C 0.3115(2) 0.4430(13) 0.4070(5) 0.100(3) Uani 1 1 d . . .
F26 F 0.29144(18) 0.5784(7) 0.4095(3) 0.1215(18) Uani 1 1 d . . .
F27 F 0.27904(18) 0.3352(8) 0.4034(3) 0.141(2) Uani 1 1 d . . .
F28 F 0.34182(17) 0.4259(10) 0.4638(3) 0.144(3) Uani 1 1 d . . .
H9 H 0.532(4) 0.288(16) 0.338(5) 0.173 Uiso 1 1 d . . .
C31 C 0.40356(19) 0.0708(10) 0.0128(3) 0.078(2) Uani 1 1 d . . .
H31 H 0.4027 0.0502 -0.0289 0.093 Uiso 1 1 calc R . .
C32 C 0.3655(2) 0.0451(10) 0.0307(3) 0.078(2) Uani 1 1 d . . .
C33 C 0.36685(19) 0.0828(12) 0.0930(4) 0.091(3) Uani 1 1 d . . .
C34 C 0.40587(19) 0.1400(10) 0.1365(3) 0.076(2) Uani 1 1 d . . .
H34 H 0.4067 0.1623 0.1780 0.091 Uiso 1 1 calc R . .
C35 C 0.44493(16) 0.1645(9) 0.1165(3) 0.0619(18) Uani 1 1 d . . .
C36 C 0.44317(17) 0.1267(8) 0.0558(3) 0.0618(17) Uani 1 1 d . . .
C37 C 0.3222(2) -0.0146(13) -0.0173(4) 0.117(3) Uani 1 1 d . . .
H37A H 0.3268 -0.0250 -0.0581 0.175 Uiso 1 1 calc R . .
H37B H 0.2977 0.0574 -0.0205 0.175 Uiso 1 1 calc R . .
H37C H 0.3145 -0.1143 -0.0038 0.175 Uiso 1 1 calc R . .
C38 C 0.3249(3) 0.0593(14) 0.1152(5) 0.119(4) Uani 1 1 d . . .
H38A H 0.3328 0.0838 0.1597 0.178 Uiso 1 1 calc R . .
H38B H 0.3151 -0.0471 0.1085 0.178 Uiso 1 1 calc R . .
H38C H 0.3007 0.1266 0.0914 0.178 Uiso 1 1 calc R . .
N39 N 0.48834(14) 0.2170(7) 0.1475(2) 0.0617(14) Uani 1 1 d . . .
C40 C 0.51210(16) 0.2145(8) 0.1044(2) 0.0544(16) Uani 1 1 d . . .
N41 N 0.48597(13) 0.1598(6) 0.0497(2) 0.0566(13) Uani 1 1 d . . .
H41 H 0.4938 0.1467 0.0160 0.068 Uiso 0.50 1 calc PR . .
N42 N 0.55551(12) 0.2618(6) 0.11126(17) 0.0487(12) Uani 1 1 d . . .
C43 C 0.58525(16) 0.3021(8) 0.1644(2) 0.0512(14) Uani 1 1 d . . .
S44 S 0.58060(4) 0.3018(2) 0.23954(6) 0.0682(5) Uani 1 1 d . . .
C45 C 0.62956(15) 0.3613(7) 0.1573(2) 0.0472(13) Uani 1 1 d . . .
C46 C 0.66737(16) 0.3993(9) 0.2096(3) 0.0632(17) Uani 1 1 d . . .
H46 H 0.6658 0.3868 0.2506 0.076 Uiso 1 1 calc R . .
C47 C 0.70711(17) 0.4555(8) 0.2009(3) 0.0619(17) Uani 1 1 d . . .
C48 C 0.71048(18) 0.4728(7) 0.1422(3) 0.0592(16) Uani 1 1 d . . .
H48 H 0.7374 0.5103 0.1370 0.071 Uiso 1 1 calc R . .
C49 C 0.67419(18) 0.4352(9) 0.0899(3) 0.0613(17) Uani 1 1 d . . .
C50 C 0.63384(17) 0.3793(8) 0.0981(2) 0.0534(14) Uani 1 1 d . . .
H50 H 0.6094 0.3539 0.0625 0.064 Uiso 1 1 calc R . .
C51 C 0.7466(2) 0.4944(14) 0.2593(4) 0.098(3) Uani 1 1 d . . .
F53 F 0.78148(18) 0.5484(13) 0.2483(3) 0.202(4) Uani 1 1 d . . .
F54 F 0.7615(2) 0.3635(10) 0.2948(3) 0.162(3) Uani 1 1 d . . .
F55 F 0.73575(16) 0.5804(9) 0.2990(3) 0.138(2) Uani 1 1 d . . .
C55 C 0.6796(2) 0.4542(12) 0.0261(3) 0.086(2) Uani 1 1 d . . .
F56 F 0.6963(2) 0.5945(9) 0.0197(2) 0.136(2) Uani 1 1 d . . .
F57 F 0.70957(16) 0.3597(10) 0.0157(2) 0.143(3) Uani 1 1 d . . .
F58 F 0.64087(14) 0.4353(7) -0.02077(17) 0.1044(17) Uani 1 1 d . . .
H39 H 0.499(3) 0.241(13) 0.188(4) 0.125 Uiso 1 1 d . . .
N70 N 0.5360(2) 0.7773(9) 0.2407(3) 0.100(2) Uani 1 1 d D . .
C71 C 0.5036(3) 0.8888(11) 0.2582(4) 0.095(2) Uani 1 1 d D . .
H71A H 0.5211 0.9487 0.2949 0.114 Uiso 1 1 calc R . .
H71B H 0.4919 0.9613 0.2232 0.114 Uiso 1 1 calc R . .
C72 C 0.4635(3) 0.8188(13) 0.2731(4) 0.114(3) Uani 1 1 d D . .
H72A H 0.4743 0.7324 0.3022 0.137 Uiso 1 1 calc R . .
H72B H 0.4425 0.7772 0.2341 0.137 Uiso 1 1 calc R . .
C73 C 0.4381(3) 0.9293(12) 0.3019(4) 0.100(3) Uani 1 1 d D . .
H73A H 0.4309 1.0218 0.2755 0.120 Uiso 1 1 calc R . .
H73B H 0.4582 0.9607 0.3434 0.120 Uiso 1 1 calc R . .
C74 C 0.3946(3) 0.8685(15) 0.3100(5) 0.126(4) Uani 1 1 d D . .
H74A H 0.3793 0.9510 0.3247 0.189 Uiso 1 1 calc R . .
H74B H 0.4015 0.7856 0.3407 0.189 Uiso 1 1 calc R . .
H74C H 0.3750 0.8301 0.2700 0.189 Uiso 1 1 calc R . .
C75 C 0.5112(3) 0.6706(10) 0.1875(3) 0.091(2) Uani 1 1 d D . .
H75A H 0.4896 0.6101 0.2016 0.109 Uiso 1 1 calc R . .
H75B H 0.5333 0.5981 0.1804 0.109 Uiso 1 1 calc R . .
C76 C 0.4855(3) 0.7438(12) 0.1243(3) 0.101(3) Uani 1 1 d D . .
H76A H 0.4599 0.8033 0.1285 0.122 Uiso 1 1 calc R . .
H76B H 0.5055 0.8144 0.1114 0.122 Uiso 1 1 calc R . .
C77 C 0.4686(3) 0.6204(12) 0.0749(4) 0.105(3) Uani 1 1 d D . .
H77A H 0.4498 0.5479 0.0893 0.127 Uiso 1 1 calc R . .
H77B H 0.4946 0.5630 0.0706 0.127 Uiso 1 1 calc R . .
C78 C 0.4412(3) 0.6822(15) 0.0104(4) 0.128(4) Uani 1 1 d D . .
H78A H 0.4269 0.5971 -0.0167 0.192 Uiso 1 1 calc R . .
H78B H 0.4610 0.7369 -0.0081 0.192 Uiso 1 1 calc R . .
H78C H 0.4181 0.7521 0.0150 0.192 Uiso 1 1 calc R . .
C79 C 0.5701(3) 0.8774(12) 0.2221(5) 0.114(3) Uani 1 1 d D . .
H79A H 0.5867 0.9393 0.2588 0.137 Uiso 1 1 calc R . .
H79B H 0.5534 0.9488 0.1890 0.137 Uiso 1 1 calc R . .
C80 C 0.6047(3) 0.7895(13) 0.1984(5) 0.132(4) Uani 1 1 d D . .
H80A H 0.5886 0.7308 0.1605 0.158 Uiso 1 1 calc R . .
H80B H 0.6214 0.7163 0.2307 0.158 Uiso 1 1 calc R . .
C81 C 0.6388(3) 0.9025(15) 0.1828(6) 0.140(4) Uani 1 1 d D . .
H81A H 0.6562 0.8474 0.1599 0.169 Uiso 1 1 calc R . .
H81B H 0.6222 0.9863 0.1560 0.169 Uiso 1 1 calc R . .
C82 C 0.6693(4) 0.9657(18) 0.2413(8) 0.197(8) Uani 1 1 d D . .
H82A H 0.6917 1.0304 0.2318 0.295 Uiso 1 1 calc R . .
H82B H 0.6843 0.8821 0.2687 0.295 Uiso 1 1 calc R . .
H82C H 0.6521 1.0268 0.2622 0.295 Uiso 1 1 calc R . .
C83 C 0.5606(3) 0.6797(12) 0.2964(4) 0.106(3) Uani 1 1 d D . .
H83A H 0.5822 0.6150 0.2841 0.127 Uiso 1 1 calc R . .
H83B H 0.5384 0.6105 0.3053 0.127 Uiso 1 1 calc R . .
C84 C 0.5869(4) 0.7644(13) 0.3593(4) 0.134(4) Uani 1 1 d D . .
H84A H 0.6059 0.8459 0.3508 0.160 Uiso 1 1 calc R . .
H84B H 0.5654 0.8116 0.3779 0.160 Uiso 1 1 calc R . .
C85 C 0.6163(5) 0.6451(15) 0.4050(5) 0.161(5) Uani 1 1 d D . .
H85A H 0.5975 0.5551 0.4058 0.193 Uiso 1 1 calc R . .
H85B H 0.6258 0.6897 0.4474 0.193 Uiso 1 1 calc R . .
C86 C 0.6607(5) 0.587(3) 0.3895(7) 0.217(9) Uani 1 1 d D . .
H86A H 0.6762 0.5103 0.4204 0.326 Uiso 1 1 calc R . .
H86B H 0.6806 0.6733 0.3910 0.326 Uiso 1 1 calc R . .
H86C H 0.6519 0.5410 0.3478 0.326 Uiso 1 1 calc R . .

loop_
_atom_site_aniso_label
_atom_site_aniso_U_11
_atom_site_aniso_U_22
_atom_site_aniso_U_33
_atom_site_aniso_U_23
_atom_site_aniso_U_13
_atom_site_aniso_U_12
C1 0.056(3) 0.105(6) 0.049(3) 0.005(3) 0.012(3) -0.003(4)
C2 0.043(3) 0.098(6) 0.076(4) 0.000(4) 0.016(3) 0.024(3)
C3 0.046(3) 0.111(6) 0.065(4) 0.002(4) 0.022(3) 0.021(4)
C4 0.036(3) 0.125(7) 0.050(3) 0.002(3) 0.011(2) 0.012(3)
C5 0.033(3) 0.098(5) 0.050(3) -0.003(3) 0.014(2) 0.009(3)
C6 0.038(3) 0.082(5) 0.058(3) -0.004(3) 0.015(2) 0.008(3)
C7 0.059(4) 0.158(9) 0.069(4) 0.015(5) 0.007(3) 0.027(5)
C8 0.042(3) 0.176(10) 0.087(4) -0.001(5) 0.025(3) 0.026(5)
N9 0.042(2) 0.077(4) 0.055(2) 0.008(2) 0.020(2) 0.017(2)
C10 0.038(3) 0.077(5) 0.050(3) -0.003(3) 0.018(2) 0.003(3)
N11 0.039(2) 0.112(5) 0.046(2) 0.001(3) 0.0193(19) 0.006(3)
N12 0.034(2) 0.082(4) 0.056(3) -0.008(3) 0.0160(18) 0.007(2)
C13 0.049(3) 0.070(5) 0.064(4) -0.014(3) 0.005(3) 0.010(3)
S14 0.0480(8) 0.1211(17) 0.0691(9) 0.0149(10) 0.0248(7) 0.0081(9)
C15 0.042(3) 0.079(5) 0.073(4) -0.016(4) 0.013(3) 0.004(3)
C16 0.071(4) 0.100(7) 0.074(4) -0.011(4) 0.012(3) 0.012(4)
C17 0.042(3) 0.163(9) 0.085(5) -0.008(5) -0.004(3) 0.013(4)
C18 0.045(4) 0.115(7) 0.117(6) -0.021(5) 0.021(4) 0.008(4)
C19 0.047(3) 0.058(5) 0.113(5) -0.008(4) 0.023(4) -0.004(3)
C20 0.031(3) 0.105(6) 0.084(4) -0.011(4) 0.016(3) 0.010(3)
C21 0.074(7) 0.215(18) 0.131(10) 0.026(11) 0.006(6) 0.034(9)
F22 0.24(2) 0.209(18) 0.202(18) -0.118(16) -0.136(18) 0.131(18)
F23 0.153(12) 0.32(3) 0.114(9) 0.067(15) -0.018(8) 0.091(14)
F24 0.097(8) 0.158(11) 0.114(8) 0.024(7) 0.009(6) 0.070(8)
F22' 0.073(14) 0.71(12) 0.17(3) 0.22(5) -0.032(13) -0.04(4)
F23' 0.072(10) 0.153(18) 0.069(9) 0.005(9) 0.037(8) 0.021(10)
F24' 0.36(5) 0.22(3) 0.130(15) 0.041(18) 0.12(2) 0.22(4)
C25 0.041(4) 0.144(9) 0.128(7) -0.022(6) 0.047(4) 0.018(5)
F26 0.100(3) 0.113(4) 0.174(5) -0.015(4) 0.077(3) 0.006(3)
F27 0.115(4) 0.136(6) 0.207(5) -0.019(4) 0.099(4) -0.032(4)
F28 0.086(3) 0.241(8) 0.123(4) -0.013(4) 0.058(3) 0.026(4)
C31 0.040(3) 0.119(7) 0.065(4) 0.003(4) 0.003(3) -0.011(4)
C32 0.041(3) 0.100(6) 0.093(5) 0.009(4) 0.021(3) -0.020(3)
C33 0.036(3) 0.134(8) 0.100(5) 0.030(5) 0.017(3) -0.022(4)
C34 0.046(3) 0.107(6) 0.072(4) 0.027(4) 0.015(3) -0.015(3)
C35 0.031(3) 0.084(5) 0.069(4) 0.015(3) 0.012(2) -0.014(3)
C36 0.041(3) 0.078(5) 0.064(4) 0.015(3) 0.013(2) -0.015(3)
C37 0.054(4) 0.155(10) 0.124(7) -0.010(7) 0.003(4) -0.027(5)
C38 0.058(4) 0.158(10) 0.139(7) 0.014(7) 0.029(4) -0.035(5)
N39 0.038(2) 0.091(4) 0.054(2) 0.009(3) 0.012(2) 0.003(2)
C40 0.032(3) 0.085(5) 0.044(3) 0.010(3) 0.008(2) -0.004(3)
N41 0.033(2) 0.080(4) 0.053(2) 0.001(2) 0.0076(18) -0.010(2)
N42 0.0282(19) 0.066(4) 0.047(2) 0.005(2) 0.0042(16) -0.003(2)
C43 0.040(3) 0.057(4) 0.054(3) 0.008(3) 0.011(2) 0.005(3)
S44 0.0417(7) 0.1149(15) 0.0490(7) -0.0001(8) 0.0157(5) -0.0080(8)
C45 0.034(2) 0.049(4) 0.054(3) -0.002(3) 0.007(2) 0.010(2)
C46 0.037(3) 0.092(5) 0.059(3) -0.006(3) 0.013(2) 0.000(3)
C47 0.034(3) 0.079(5) 0.069(4) -0.009(3) 0.011(2) -0.001(3)
C48 0.041(3) 0.051(4) 0.085(4) -0.009(3) 0.019(3) -0.004(3)
C49 0.042(3) 0.079(5) 0.064(3) -0.001(3) 0.019(3) -0.009(3)
C50 0.046(3) 0.058(4) 0.054(3) 0.001(3) 0.013(2) -0.007(3)
C51 0.039(4) 0.176(10) 0.081(5) -0.015(6) 0.021(3) -0.007(5)
F53 0.072(3) 0.404(13) 0.111(4) -0.030(5) 0.002(3) -0.107(5)
F54 0.116(4) 0.169(7) 0.137(4) -0.024(5) -0.056(3) 0.011(4)
F55 0.083(3) 0.192(6) 0.112(3) -0.067(4) -0.008(3) -0.019(4)
C55 0.063(4) 0.126(8) 0.078(5) -0.001(4) 0.034(4) -0.019(5)
F56 0.136(4) 0.164(6) 0.105(3) 0.025(3) 0.032(3) -0.075(4)
F57 0.084(3) 0.264(9) 0.102(3) -0.025(4) 0.058(2) -0.022(4)
F58 0.078(2) 0.174(5) 0.061(2) 0.007(3) 0.0219(19) -0.039(3)
N70 0.077(4) 0.117(6) 0.108(5) 0.020(5) 0.032(3) 0.021(4)
C71 0.099(5) 0.071(6) 0.121(6) 0.006(5) 0.042(5) -0.002(5)
C72 0.117(7) 0.118(9) 0.115(6) -0.009(6) 0.047(5) -0.016(6)
C73 0.093(5) 0.104(8) 0.110(6) -0.007(5) 0.043(5) -0.005(5)
C74 0.116(7) 0.147(10) 0.136(7) -0.035(7) 0.069(6) -0.016(7)
C75 0.083(5) 0.095(7) 0.098(5) -0.001(5) 0.033(4) 0.001(5)
C76 0.080(5) 0.124(8) 0.093(5) 0.020(5) 0.017(4) 0.007(5)
C77 0.091(5) 0.133(9) 0.091(5) 0.007(6) 0.025(4) 0.023(6)
C78 0.130(8) 0.140(10) 0.108(6) 0.010(6) 0.029(6) 0.037(7)
C79 0.089(5) 0.099(7) 0.155(8) 0.034(6) 0.038(5) 0.005(5)
C80 0.094(6) 0.134(9) 0.187(9) 0.047(8) 0.071(6) 0.034(6)
C81 0.075(6) 0.140(10) 0.212(12) 0.062(10) 0.054(7) 0.033(7)
C82 0.072(7) 0.198(15) 0.33(2) 0.107(16) 0.080(10) 0.054(9)
C83 0.100(6) 0.113(8) 0.092(5) -0.011(5) 0.013(4) -0.022(5)
C84 0.132(8) 0.121(9) 0.119(7) -0.010(7) -0.003(6) -0.004(7)
C85 0.197(13) 0.144(12) 0.096(7) -0.004(7) -0.020(7) -0.015(10)
C86 0.116(9) 0.34(3) 0.181(13) -0.011(15) 0.023(8) 0.013(13)

loop_
_atom_type_symbol
_atom_type_description
_atom_type_scat_dispersion_real
_atom_type_scat_dispersion_imag
_atom_type_scat_source
C C 0.0181 0.0091 'International Tables Vol C Tables 4.2.6.8 and 6.1.1.4'
H H 0.0000 0.0000 'International Tables Vol C Tables 4.2.6.8 and 6.1.1.4'
F F 0.0727 0.0534 'International Tables Vol C Tables 4.2.6.8 and 6.1.1.4'
N N 0.0311 0.0180 'International Tables Vol C Tables 4.2.6.8 and 6.1.1.4'
S S 0.3331 0.5567 'International Tables Vol C Tables 4.2.6.8 and 6.1.1.4'
O O 0.0492 0.0322 'International Tables Vol C Tables 4.2.6.8 and 6.1.1.4'

loop_
_geom_angle_atom_site_label_1
_geom_angle_atom_site_label_2
_geom_angle_atom_site_label_3
_geom_angle
C2 C1 C6 119.7(6)
C1 C2 C3 119.0(6)
C1 C2 C7 120.8(6)
C3 C2 C7 120.2(5)
C4 C3 C2 122.9(5)
C4 C3 C8 118.5(6)
C2 C3 C8 118.6(6)
C3 C4 C5 116.6(5)
C6 C5 N9 106.9(4)
C6 C5 C4 121.3(5)
N9 C5 C4 131.8(5)
C5 C6 N11 108.5(5)
C5 C6 C1 120.5(5)
N11 C6 C1 131.0(5)
C10 N9 C5 107.9(4)
N11 C10 N12 121.2(4)
N11 C10 N9 109.3(4)
N12 C10 N9 129.5(5)
C10 N11 C6 107.4(4)
C13 N12 C10 122.4(4)
N12 C13 C15 114.0(5)
N12 C13 S14 129.8(4)
C15 C13 S14 116.2(5)
C16 C15 C20 116.3(5)
C16 C15 C13 123.4(6)
C20 C15 C13 120.3(5)
C15 C16 C17 121.7(7)
C18 C17 C16 119.1(7)
C18 C17 C21 121.5(7)
C16 C17 C21 119.4(7)
C19 C18 C17 122.0(6)
C18 C19 C20 118.3(7)
C18 C19 C25 121.7(6)
C20 C19 C25 120.0(7)
C19 C20 C15 122.5(6)
F24 C21 F22' 64.4(18)
F24 C21 F23' 131.8(12)
F22' C21 F23' 109.2(16)
F24 C21 F22 108.3(11)
F22' C21 F22 50.5(18)
F23' C21 F22 61.5(12)
F24 C21 F23 106.6(12)
F22' C21 F23 142.4(15)
F23' C21 F23 47.6(10)
F22 C21 F23 107.2(13)
F24 C21 F24' 46.9(13)
F22' C21 F24' 107.7(14)
F23' C21 F24' 101.7(12)
F22 C21 F24' 131.3(18)
F23 C21 F24' 61.2(12)
F24 C21 C17 113.7(10)
F22' C21 C17 105.7(13)
F23' C21 C17 113.8(10)
F22 C21 C17 109.9(12)
F23 C21 C17 111.0(9)
F24' C21 C17 118.5(16)
F22' F22 C21 63.9(15)
F22' F22 F23' 119(2)
C21 F22 F23' 58.6(9)
F23' F23 C21 63.6(11)
F23' F23 F24' 114.4(19)
C21 F23 F24' 60.3(10)
F24' F24 C21 71.9(11)
F24' F24 F22' 125.6(18)
C21 F24 F22' 58.9(11)
F22 F22' C21 65.5(11)
F22 F22' F24 114.6(17)
C21 F22' F24 56.7(12)
F23 F23' C21 68.8(10)
F23 F23' F22 125.9(14)
C21 F23' F22 59.9(8)
F24 F24' C21 61.1(12)
F24 F24' F23 117.7(18)
C21 F24' F23 58.5(9)
F28 C25 F26 105.0(8)
F28 C25 F27 105.7(8)
F26 C25 F27 104.9(5)
F28 C25 C19 116.3(5)
F26 C25 C19 110.7(9)
F27 C25 C19 113.3(8)
C32 C31 C36 120.7(6)
C31 C32 C33 118.9(6)
C31 C32 C37 120.0(7)
C33 C32 C37 121.0(6)
C34 C33 C32 121.3(5)
C34 C33 C38 117.6(7)
C32 C33 C38 121.1(6)
C33 C34 C35 118.5(6)
C36 C35 N39 107.4(4)
C36 C35 C34 119.6(5)
N39 C35 C34 132.9(6)
C35 C36 C31 121.0(5)
C35 C36 N41 107.4(5)
C31 C36 N41 131.6(6)
C40 N39 C35 107.3(5)
N41 C40 N42 120.4(4)
N41 C40 N39 109.8(4)
N42 C40 N39 129.7(5)
C40 N41 C36 108.0(4)
C43 N42 C40 125.0(4)
N42 C43 C45 113.7(4)
N42 C43 S44 129.2(4)
C45 C43 S44 117.1(4)
C50 C45 C46 117.4(5)
C50 C45 C43 120.0(4)
C46 C45 C43 122.6(4)
C47 C46 C45 120.7(5)
C48 C47 C46 120.9(5)
C48 C47 C51 121.2(5)
C46 C47 C51 118.0(5)
C47 C48 C49 119.9(5)
C48 C49 C50 119.6(5)
C48 C49 C55 118.2(5)
C50 C49 C55 122.2(5)
C45 C50 C49 121.5(5)
F53 C51 F55 110.1(10)
F53 C51 F54 105.0(8)
F55 C51 F54 101.3(7)
F53 C51 C47 115.1(7)
F55 C51 C47 113.9(6)
F54 C51 C47 110.2(8)
F57 C55 F58 107.5(7)
F57 C55 F56 102.9(6)
F58 C55 F56 108.1(7)
F57 C55 C49 113.4(7)
F58 C55 C49 112.9(5)
F56 C55 C49 111.3(7)
C83 N70 C75 107.9(7)
C83 N70 C79 109.3(6)
C75 N70 C79 111.2(6)
C83 N70 C71 110.4(6)
C75 N70 C71 111.7(6)
C79 N70 C71 106.3(7)
C72 C71 N70 117.2(8)
C71 C72 C73 114.7(8)
C72 C73 C74 116.0(8)
N70 C75 C76 117.6(7)
C77 C76 C75 110.1(8)
C76 C77 C78 113.9(9)
N70 C79 C80 115.6(8)
C79 C80 C81 111.3(9)
C82 C81 C80 109.5(10)
N70 C83 C84 117.8(8)
C85 C84 C83 108.3(9)
C84 C85 C86 116.3(13)

loop_
_geom_bond_atom_site_label_1
_geom_bond_atom_site_label_2
_geom_bond_distance
C1 C2 1.361(8)
C1 C6 1.412(8)
C2 C3 1.403(9)
C2 C7 1.486(9)
C3 C4 1.372(9)
C3 C8 1.534(8)
C4 C5 1.422(7)
C5 C6 1.352(8)
C5 N9 1.380(7)
C6 N11 1.386(7)
N9 C10 1.360(6)
C10 N11 1.330(7)
C10 N12 1.346(7)
N12 C13 1.305(7)
C13 C15 1.494(8)
C13 S14 1.668(6)
C15 C16 1.366(9)
C15 C20 1.399(8)
C16 C17 1.405(10)
C17 C18 1.361(11)
C17 C21 1.526(11)
C18 C19 1.339(11)
C19 C20 1.398(8)
C19 C25 1.461(11)
C21 F24 1.278(13)
C21 F22' 1.310(16)
C21 F23' 1.310(14)
C21 F22 1.328(14)
C21 F23 1.363(14)
C21 F24' 1.388(16)
F22 F22' 1.13(4)
F22 F23' 1.35(2)
F23 F23' 1.08(2)
F23 F24' 1.40(2)
F24 F24' 1.07(3)
F24 F22' 1.38(4)
C25 F28 1.318(10)
C25 F26 1.326(11)
C25 F27 1.347(10)
C31 C32 1.369(9)
C31 C36 1.377(8)
C32 C33 1.404(11)
C32 C37 1.511(10)
C33 C34 1.374(10)
C33 C38 1.533(10)
C34 C35 1.422(8)
C35 C36 1.366(8)
C35 N39 1.374(7)
C36 N41 1.397(7)
N39 C40 1.372(7)
C40 N41 1.312(7)
C40 N42 1.361(6)
N42 C43 1.291(6)
C43 C45 1.511(7)
C43 S44 1.712(5)
C45 C50 1.366(7)
C45 C46 1.398(7)
C46 C47 1.385(8)
C47 C48 1.344(8)
C47 C51 1.508(9)
C48 C49 1.372(8)
C49 C50 1.398(7)
C49 C55 1.480(9)
C51 F53 1.263(9)
C51 F55 1.270(10)
C51 F54 1.365(12)
C55 F57 1.303(10)
C55 F58 1.322(8)
C55 F56 1.336(11)
N70 C83 1.485(10)
N70 C75 1.498(9)
N70 C79 1.510(10)
N70 C71 1.521(9)
C71 C72 1.499(10)
C72 C73 1.495(10)
C73 C74 1.502(10)
C75 C76 1.510(9)
C76 C77 1.494(11)
C77 C78 1.508(10)
C79 C80 1.528(11)
C80 C81 1.546(12)
C81 C82 1.446(15)
C83 C84 1.554(11)
C84 C85 1.523(12)
C85 C86 1.592(14)

loop_
_geom_torsion_atom_site_label_1
_geom_torsion_atom_site_label_2
_geom_torsion_atom_site_label_3
_geom_torsion_atom_site_label_4
_geom_torsion
C6 C1 C2 C3 0.6(11)
C6 C1 C2 C7 -179.7(8)
C1 C2 C3 C4 0.8(12)
C7 C2 C3 C4 -178.9(8)
C1 C2 C3 C8 177.9(8)
C7 C2 C3 C8 -1.7(12)
C2 C3 C4 C5 -2.3(12)
C8 C3 C4 C5 -179.5(7)
C3 C4 C5 C6 2.5(11)
C3 C4 C5 N9 -178.9(8)
N9 C5 C6 N11 -0.9(8)
C4 C5 C6 N11 178.0(7)
N9 C5 C6 C1 179.8(6)
C4 C5 C6 C1 -1.3(11)
C2 C1 C6 C5 -0.4(11)
C2 C1 C6 N11 -179.5(7)
C6 C5 N9 C10 0.8(8)
C4 C5 N9 C10 -178.0(7)
C5 N9 C10 N11 -0.4(7)
C5 N9 C10 N12 -179.8(7)
N12 C10 N11 C6 179.3(6)
N9 C10 N11 C6 -0.2(7)
C5 C6 N11 C10 0.7(8)
C1 C6 N11 C10 179.8(7)
N11 C10 N12 C13 -175.3(6)
N9 C10 N12 C13 4.0(11)
C10 N12 C13 C15 179.7(6)
C10 N12 C13 S14 -1.9(10)
N12 C13 C15 C16 -168.3(7)
S14 C13 C15 C16 13.1(10)
N12 C13 C15 C20 11.3(10)
S14 C13 C15 C20 -167.3(6)
C20 C15 C16 C17 2.5(13)
C13 C15 C16 C17 -177.9(9)
C15 C16 C17 C18 -1.7(15)
C15 C16 C17 C21 179.0(9)
C16 C17 C18 C19 2.0(15)
C21 C17 C18 C19 -178.7(10)
C17 C18 C19 C20 -3.2(13)
C17 C18 C19 C25 179.2(9)
C18 C19 C20 C15 4.2(12)
C25 C19 C20 C15 -178.2(8)
C16 C15 C20 C19 -3.8(12)
C13 C15 C20 C19 176.6(7)
C18 C17 C21 F24 27.3(17)
C16 C17 C21 F24 -153.4(12)
C18 C17 C21 F22' -41(2)
C16 C17 C21 F22' 138(2)
C18 C17 C21 F23' -160.9(15)
C16 C17 C21 F23' 18.4(19)
C18 C17 C21 F22 -94.2(16)
C16 C17 C21 F22 85.1(16)
C18 C17 C21 F23 147.4(15)
C16 C17 C21 F23 -33.3(19)
C18 C17 C21 F24' 80(2)
C16 C17 C21 F24' -101(2)
F24 C21 F22 F22' -30(2)
F23' C21 F22 F22' -159(2)
F23 C21 F22 F22' -145.0(19)
F24' C21 F22 F22' -79(2)
C17 C21 F22 F22' 94.3(18)
F24 C21 F22 F23' 128.3(13)
F22' C21 F22 F23' 159(2)
F23 C21 F22 F23' 13.7(14)
F24' C21 F22 F23' 80(2)
C17 C21 F22 F23' -107.0(12)
F24 C21 F23 F23' -132.1(16)
F22' C21 F23 F23' -63(3)
F22 C21 F23 F23' -16.3(16)
F24' C21 F23 F23' -145(2)
C17 C21 F23 F23' 103.6(16)
F24 C21 F23 F24' 12(2)
F22' C21 F23 F24' 82(3)
F23' C21 F23 F24' 145(2)
F22 C21 F23 F24' 128(2)
C17 C21 F23 F24' -111.8(19)
F22' C21 F24 F24' -156(3)
F23' C21 F24 F24' -62(3)
F22 C21 F24 F24' -130(2)
F23 C21 F24 F24' -15(2)
C17 C21 F24 F24' 108(2)
F23' C21 F24 F22' 93.4(19)
F22 C21 F24 F22' 25.7(17)
F23 C21 F24 F22' 140.7(16)
F24' C21 F24 F22' 156(3)
C17 C21 F24 F22' -96.7(17)
F23' F22 F22' C21 -20.8(19)
C21 F22 F22' F24 29.4(16)
F23' F22 F22' F24 9(3)
F24 C21 F22' F22 147.8(19)
F23' C21 F22' F22 20(2)
F23 C21 F22' F22 64(3)
F24' C21 F22' F22 129(2)
C17 C21 F22' F22 -103.1(16)
F23' C21 F22' F24 -128.0(15)
F22 C21 F22' F24 -147.8(19)
F23 C21 F22' F24 -84(3)
F24' C21 F22' F24 -18.4(17)
C17 C21 F22' F24 109.2(11)
F24' F24 F22' F22 -4(4)
C21 F24 F22' F22 -32.3(17)
F24' F24 F22' C21 29(3)
F24' F23 F23' C21 -33.6(17)
C21 F23 F23' F22 19.1(19)
F24' F23 F23' F22 -15(3)
F24 C21 F23' F23 73(2)
F22' C21 F23' F23 144.9(19)
F22 C21 F23' F23 162.2(18)
F24' C21 F23' F23 31(2)
C17 C21 F23' F23 -97.3(16)
F24 C21 F23' F22 -89.6(17)
F22' C21 F23' F22 -17.3(19)
F23 C21 F23' F22 -162.2(18)
F24' C21 F23' F22 -131(2)
C17 C21 F23' F22 100.5(14)
F22' F22 F23' F23 1(4)
C21 F22 F23' F23 -21(2)
F22' F22 F23' C21 22(2)
F22' F24 F24' C21 -26(2)
C21 F24 F24' F23 16(2)
F22' F24 F24' F23 -10(5)
F22' C21 F24' F24 23(3)
F23' C21 F24' F24 137.6(17)
F22 C21 F24' F24 76(2)
F23 C21 F24' F24 164(3)
C17 C21 F24' F24 -97(2)
F24 C21 F24' F23 -164(3)
F22' C21 F24' F23 -140.7(17)
F23' C21 F24' F23 -26.0(16)
F22 C21 F24' F23 -88(2)
C17 C21 F24' F23 99.6(12)
F23' F23 F24' F24 19(4)
C21 F23 F24' F24 -16(2)
F23' F23 F24' C21 34.8(19)
C18 C19 C25 F28 -171.0(9)
C20 C19 C25 F28 11.5(13)
C18 C19 C25 F26 -51.3(11)
C20 C19 C25 F26 131.1(8)
C18 C19 C25 F27 66.2(12)
C20 C19 C25 F27 -111.4(9)
C36 C31 C32 C33 2.6(12)
C36 C31 C32 C37 179.3(8)
C31 C32 C33 C34 -2.0(13)
C37 C32 C33 C34 -178.7(9)
C31 C32 C33 C38 178.8(9)
C37 C32 C33 C38 2.1(14)
C32 C33 C34 C35 1.6(13)
C38 C33 C34 C35 -179.2(8)
C33 C34 C35 C36 -1.8(11)
C33 C34 C35 N39 -179.0(8)
N39 C35 C36 C31 -179.7(7)
C34 C35 C36 C31 2.5(11)
N39 C35 C36 N41 -1.1(8)
C34 C35 C36 N41 -179.0(6)
C32 C31 C36 C35 -2.9(12)
C32 C31 C36 N41 178.9(7)
C36 C35 N39 C40 1.6(8)
C34 C35 N39 C40 179.1(8)
C35 N39 C40 N41 -1.6(8)
C35 N39 C40 N42 176.7(6)
N42 C40 N41 C36 -177.6(6)
N39 C40 N41 C36 0.9(7)
C35 C36 N41 C40 0.2(7)
C31 C36 N41 C40 178.5(8)
N41 C40 N42 C43 -172.6(6)
N39 C40 N42 C43 9.3(11)
C40 N42 C43 C45 -175.6(6)
C40 N42 C43 S44 2.7(10)
N42 C43 C45 C50 5.0(8)
S44 C43 C45 C50 -173.4(5)
N42 C43 C45 C46 -174.9(6)
S44 C43 C45 C46 6.6(8)
C50 C45 C46 C47 1.1(9)
C43 C45 C46 C47 -179.0(6)
C45 C46 C47 C48 -0.9(11)
C45 C46 C47 C51 180.0(7)
C46 C47 C48 C49 0.2(10)
C51 C47 C48 C49 179.4(8)
C47 C48 C49 C50 0.1(10)
C47 C48 C49 C55 -179.2(8)
C46 C45 C50 C49 -0.7(9)
C43 C45 C50 C49 179.4(6)
C48 C49 C50 C45 0.1(10)
C55 C49 C50 C45 179.4(7)
C48 C47 C51 F53 2.4(14)
C46 C47 C51 F53 -178.5(9)
C48 C47 C51 F55 130.9(8)
C46 C47 C51 F55 -50.0(12)
C48 C47 C51 F54 -116.1(8)
C46 C47 C51 F54 63.1(9)
C48 C49 C55 F57 66.0(10)
C50 C49 C55 F57 -113.3(8)
C48 C49 C55 F58 -171.3(7)
C50 C49 C55 F58 9.4(12)
C48 C49 C55 F56 -49.5(10)
C50 C49 C55 F56 131.2(7)
C83 N70 C71 C72 -66.8(10)
C75 N70 C71 C72 53.3(9)
C79 N70 C71 C72 174.8(8)
N70 C71 C72 C73 168.8(7)
C71 C72 C73 C74 172.8(9)
C83 N70 C75 C76 -177.0(7)
C79 N70 C75 C76 -57.1(9)
C71 N70 C75 C76 61.5(8)
N70 C75 C76 C77 172.0(7)
C75 C76 C77 C78 178.2(7)
C83 N70 C79 C80 64.7(10)
C75 N70 C79 C80 -54.4(10)
C71 N70 C79 C80 -176.2(8)
N70 C79 C80 C81 -178.2(9)
C79 C80 C81 C82 71.0(12)
C75 N70 C83 C84 -176.6(8)
C79 N70 C83 C84 62.3(11)
C71 N70 C83 C84 -54.2(11)
N70 C83 C84 C85 -169.4(9)
C83 C84 C85 C86 73.8(15)

loop_
_platon_squeeze_void_nr
_platon_squeeze_void_average_x
_platon_squeeze_void_average_y
_platon_squeeze_void_average_z
_platon_squeeze_void_volume
_platon_squeeze_void_count_electrons
_platon_squeeze_void_content
1 0.000 0.163 0.500 145 23 ' '
2 0.123 0.230 0.900 10 0 ' '
3 0.877 0.230 0.100 10 0 ' '
4 0.500 0.663 0.500 145 23 ' '
5 0.377 0.730 0.100 10 0 ' '
6 0.623 0.730 0.900 10 0 ' '
